data_4000255
_journal_name_full 'Chemistry of Materials'
_journal_paper_doi 10.1021/cm020650x
_journal_year 2003
_chemical_formula_sum 'C2 H4 O6 P2 Sn2'
_chemical_formula_weight 423.42
_space_group_IT_number 14
_symmetry_cell_setting monoclinic
_symmetry_space_group_name_Hall '-P 2ybc'
_symmetry_space_group_name_H-M 'P 1 21/c 1'
_atom_sites_solution_hydrogens geom
_atom_sites_solution_primary direct
_atom_sites_solution_secondary difmap
_cell_angle_alpha 90.00
_cell_angle_beta 100.258(2)
_cell_angle_gamma 90.00
_cell_formula_units_Z 3
_cell_length_a 4.6435(6)
_cell_length_b 13.4512(16)
_cell_length_c 6.4767(8)
_cell_measurement_temperature 293(2)
_cell_volume 398.07(9)
_diffrn_ambient_temperature 293(2)
_diffrn_radiation_monochromator graphite
_diffrn_radiation_source 'fine-focus sealed tube'
_diffrn_radiation_type MoK\a
_diffrn_radiation_wavelength 0.71073
_diffrn_reflns_av_R_equivalents 0.0735
_diffrn_reflns_av_sigmaI/netI 0.0557
_diffrn_reflns_limit_h_max 5
_diffrn_reflns_limit_h_min -5
_diffrn_reflns_limit_k_max 17
_diffrn_reflns_limit_k_min -15
_diffrn_reflns_limit_l_max 8
_diffrn_reflns_limit_l_min -5
_diffrn_reflns_number 2326
_diffrn_reflns_theta_max 28.23
_diffrn_reflns_theta_min 3.03
_exptl_absorpt_coefficient_mu 6.662
_exptl_crystal_density_diffrn 3.532
_exptl_crystal_density_method 'not measured'
_exptl_crystal_F_000 388
_refine_ls_extinction_coef 0.042(4)
_refine_ls_extinction_expression Fc^*^=kFc[1+0.001xFc^2^\l^3^/sin(2\q)]^-1/4^
_refine_ls_extinction_method SHELXL
_refine_ls_goodness_of_fit_ref 1.060
_refine_ls_hydrogen_treatment mixed
_refine_ls_matrix_type full
_refine_ls_number_parameters 56
_refine_ls_number_reflns 901
_refine_ls_number_restraints 0
_refine_ls_restrained_S_all 1.060
_refine_ls_R_factor_all 0.0448
_refine_ls_R_factor_gt 0.0434
_refine_ls_shift/su_max 0.000
_refine_ls_shift/su_mean 0.000
_refine_ls_structure_factor_coef Fsqd
_refine_ls_weighting_details 'calc w=1/[\s^2^(Fo^2^)+(0.0809P)^2^+0.0533P] where P=(Fo^2^+2Fc^2^)/3'
_refine_ls_weighting_scheme calc
_refine_ls_wR_factor_gt 0.1087
_refine_ls_wR_factor_ref 0.1100
_reflns_number_gt 847
_reflns_number_total 901
_reflns_threshold_expression >2sigma(I)
_cod_original_sg_symbol_H-M 'P 21/n'
_cod_database_code 4000255

loop_
_symmetry_equiv_pos_as_xyz
'x, y, z'
'-x, y+1/2, -z+1/2'
'-x, -y, -z'
'x, -y-1/2, z-1/2'

loop_
_atom_site_label
_atom_site_type_symbol
_atom_site_fract_x
_atom_site_fract_y
_atom_site_fract_z
_atom_site_U_iso_or_equiv
_atom_site_adp_type
_atom_site_occupancy
_atom_site_symmetry_multiplicity
_atom_site_calc_flag
_atom_site_refinement_flags
_atom_site_disorder_assembly
_atom_site_disorder_group
Sn1 Sn 0.10089(6) 0.65445(2) 0.52528(5) 0.0158(3) Uani 1 1 d . . .
P1 P -0.3299(2) 0.85629(8) 0.4008(2) 0.0127(3) Uani 1 1 d . . .
O1 O 0.3843(6) 0.6997(2) 0.8101(5) 0.0178(7) Uani 1 1 d . . .
O2 O -0.1937(7) 0.5982(2) 0.7236(5) 0.0180(7) Uani 1 1 d . . .
O3 O -0.1237(6) 0.7887(2) 0.5495(5) 0.0181(7) Uani 1 1 d . . .
C1 C -0.4138(10) 0.9584(3) 0.5621(8) 0.0184(10) Uani 1 1 d . . .
H1A H -0.5253 0.9331 0.6640 0.022 Uiso 1 1 calc R . .
H1B H -0.2321 0.9854 0.6388 0.022 Uiso 1 1 calc R . .

loop_
_atom_site_aniso_label
_atom_site_aniso_U_11
_atom_site_aniso_U_22
_atom_site_aniso_U_33
_atom_site_aniso_U_23
_atom_site_aniso_U_13
_atom_site_aniso_U_12
Sn1 0.0170(3) 0.0153(3) 0.0160(4) -0.00125(9) 0.00546(18) 0.00270(9)
P1 0.0120(6) 0.0112(6) 0.0155(6) -0.0003(4) 0.0042(4) 0.0012(4)
O1 0.0153(15) 0.0176(16) 0.0203(17) 0.0009(12) 0.0028(12) 0.0014(12)
O2 0.0192(14) 0.0156(16) 0.0216(17) 0.0002(12) 0.0102(12) -0.0002(12)
O3 0.0182(15) 0.0143(15) 0.0224(17) 0.0010(13) 0.0053(12) 0.0030(12)
C1 0.023(2) 0.014(2) 0.019(2) -0.0026(17) 0.0067(18) 0.0058(16)
